data_2015461
loop_
_publ_author_name
'Low, John N.'
'Skakle, Janet M. S.'
'Garden, Simon J.'
'Wardell, James L.'
'Glidewell, Christopher'

_publ_section_title
;
 <i>N</i>-(2-Hydroxy-3-iodo-5-nitrobenzylidene)-3-nitroaniline:
 conformational isomers linked into complex sheets by five
 C---H&#x00B7;&#x00B7;&#x00B7;O hydrogen bonds and a two-centre
 iodo--nitro interaction
;
_journal_coeditor_code SK3030
_journal_issue 7
_journal_name_full 'Acta Crystallographica Section C'
_journal_page_first o441
_journal_page_last o443
_journal_paper_doi 10.1107/S0108270106020373
_journal_volume 62
_journal_year 2006
_chemical_formula_iupac 'C13 H8 I N3 O5'
_chemical_formula_moiety 'C13 H8 I N3 O5'
_chemical_formula_sum 'C13 H8 I N3 O5'
_chemical_formula_weight 413.12
_chemical_name_systematic
;
N-(2-Hydroxy-3-iodo-5-nitrobenzylidene)-3-nitroaniline
;
_space_group_IT_number 14
_symmetry_cell_setting monoclinic
_symmetry_space_group_name_Hall '-P 2yn'
_symmetry_space_group_name_H-M 'P 1 21/n 1'
_atom_sites_solution_hydrogens geom
_atom_sites_solution_primary direct
_atom_sites_solution_secondary difmap
_cell_angle_alpha 90.00
_cell_angle_beta 93.830(2)
_cell_angle_gamma 90.00
_cell_formula_units_Z 8
_cell_length_a 9.2957(4)
_cell_length_b 27.5905(13)
_cell_length_c 11.0084(5)
_cell_measurement_reflns_used 10158
_cell_measurement_temperature 291(2)
_cell_measurement_theta_max 32.53
_cell_measurement_theta_min 2.00
_cell_volume 2817.1(2)
_computing_cell_refinement 'SAINT (Bruker, 2000)'
_computing_data_collection 'SMART (Bruker, 1998)'
_computing_data_reduction SAINT
_computing_molecular_graphics 'PLATON (Spek, 2003)'
_computing_publication_material 'SHELXL97 and PRPKAPPA (Ferguson, 1999)'
_computing_structure_refinement 'SHELXL97 (Sheldrick, 1997)'
_computing_structure_solution 'SHELXS97 (Sheldrick, 1997)'
_diffrn_ambient_temperature 291(2)
_diffrn_measured_fraction_theta_full 0.993
_diffrn_measured_fraction_theta_max 0.993
_diffrn_measurement_device_type 'Bruker SMART 1000 CCD area-detector'
_diffrn_measurement_method \f/\w
_diffrn_radiation_monochromator graphite
_diffrn_radiation_source 'Bruker-Nonius FR591 rotating anode'
_diffrn_radiation_type 'Mo K\a'
_diffrn_radiation_wavelength 0.71073
_diffrn_reflns_av_R_equivalents 0.0677
_diffrn_reflns_av_sigmaI/netI 0.1057
_diffrn_reflns_limit_h_max 14
_diffrn_reflns_limit_h_min -12
_diffrn_reflns_limit_k_max 40
_diffrn_reflns_limit_k_min -41
_diffrn_reflns_limit_l_max 16
_diffrn_reflns_limit_l_min -14
_diffrn_reflns_number 29048
_diffrn_reflns_theta_full 32.53
_diffrn_reflns_theta_max 32.53
_diffrn_reflns_theta_min 2.00
_diffrn_standards_decay_% 0
_exptl_absorpt_coefficient_mu 2.302
_exptl_absorpt_correction_T_max 0.893
_exptl_absorpt_correction_T_min 0.545
_exptl_absorpt_correction_type multi-scan
_exptl_absorpt_process_details '(SADABS; Bruker, 2000)'
_exptl_crystal_colour colourless
_exptl_crystal_density_diffrn 1.948
_exptl_crystal_density_method 'not measured'
_exptl_crystal_description plate
_exptl_crystal_F_000 1600
_exptl_crystal_size_max 0.30
_exptl_crystal_size_mid 0.22
_exptl_crystal_size_min 0.05
_refine_diff_density_max 0.716
_refine_diff_density_min -0.505
_refine_ls_extinction_method none
_refine_ls_goodness_of_fit_ref 0.874
_refine_ls_hydrogen_treatment constr
_refine_ls_matrix_type full
_refine_ls_number_parameters 399
_refine_ls_number_reflns 10158
_refine_ls_number_restraints 0
_refine_ls_restrained_S_all 0.874
_refine_ls_R_factor_all 0.1619
_refine_ls_R_factor_gt 0.0500
_refine_ls_shift/su_max 0.001
_refine_ls_shift/su_mean 0.000
_refine_ls_structure_factor_coef Fsqd
_refine_ls_weighting_details 'w = 1/[\s^2^(Fo^2^)+(0.0298P)^2^] where P=(Fo^2^+2Fc^2^)/3'
_refine_ls_weighting_scheme calc
_refine_ls_wR_factor_gt 0.0716
_refine_ls_wR_factor_ref 0.0925
_reflns_number_gt 4201
_reflns_number_total 10158
_reflns_threshold_expression I>2\s(I)
_cod_data_source_file sk3030.cif
_cod_data_source_block I
_cod_original_sg_symbol_H-M 'P 21/n'
_cod_database_code 2015461
_cod_database_fobs_code 2015461

loop_
_symmetry_equiv_pos_as_xyz
'x, y, z'
'x+1/2, -y+1/2, z+1/2'
'-x, -y, -z'
'-x-1/2, y-1/2, -z-1/2'

loop_
_atom_site_type_symbol
_atom_site_label
_atom_site_fract_x
_atom_site_fract_y
_atom_site_fract_z
_atom_site_U_iso_or_equiv
_atom_site_adp_type
_atom_site_calc_flag
_atom_site_refinement_flags
_atom_site_occupancy
C C1A 0.7396(4) 0.32517(14) 0.2209(4) 0.0415(10) Uani d . 1
C C2A 0.8625(4) 0.30384(15) 0.1745(4) 0.0421(10) Uani d . 1
C C3A 0.8740(4) 0.25305(14) 0.1702(4) 0.0409(10) Uani d . 1
C C4A 0.7664(4) 0.22415(14) 0.2109(4) 0.0437(10) Uani d . 1
C C5A 0.6448(4) 0.24585(14) 0.2533(4) 0.0417(10) Uani d . 1
C C6A 0.6301(4) 0.29554(15) 0.2596(4) 0.0424(10) Uani d . 1
O O2A 0.9685(3) 0.33075(10) 0.1356(3) 0.0554(8) Uani d . 1
I I3A 1.06008(3) 0.222130(10) 0.10789(3) 0.05289(10) Uani d . 1
N N5A 0.5291(4) 0.21515(14) 0.2923(3) 0.0538(10) Uani d . 1
O O51A 0.5482(3) 0.17160(12) 0.2999(4) 0.0795(11) Uani d . 1
O O52A 0.4151(3) 0.23460(11) 0.3152(3) 0.0687(10) Uani d . 1
C C7A 0.7259(4) 0.37732(14) 0.2311(4) 0.0473(11) Uani d . 1
N N1A 0.8246(3) 0.40571(12) 0.1978(3) 0.0481(9) Uani d . 1
C C11A 0.8200(4) 0.45685(14) 0.2106(4) 0.0451(10) Uani d . 1
C C12A 0.7079(4) 0.48208(14) 0.2607(4) 0.0495(11) Uani d . 1
C C13A 0.7214(4) 0.53096(14) 0.2715(4) 0.0514(11) Uani d . 1
C C14A 0.8390(5) 0.55672(16) 0.2374(5) 0.0655(14) Uani d . 1
C C15A 0.9482(5) 0.53111(17) 0.1880(5) 0.0767(16) Uani d . 1
C C16A 0.9380(5) 0.48180(17) 0.1743(5) 0.0642(14) Uani d . 1
N N13A 0.6041(4) 0.55855(14) 0.3252(4) 0.0645(11) Uani d . 1
O O13A 0.4970(4) 0.53663(12) 0.3453(4) 0.1098(16) Uani d . 1
O O14A 0.6206(4) 0.60154(12) 0.3412(4) 0.0835(12) Uani d . 1
C C1B 0.0925(4) 0.30637(14) 0.4377(4) 0.0389(9) Uani d . 1
C C2B -0.0316(4) 0.32694(15) 0.4857(4) 0.0430(10) Uani d . 1
C C3B -0.0414(4) 0.37800(15) 0.4930(4) 0.0446(10) Uani d . 1
C C4B 0.0665(4) 0.40661(15) 0.4539(4) 0.0495(11) Uani d . 1
C C5B 0.1856(4) 0.38511(15) 0.4065(4) 0.0471(11) Uani d . 1
C C6B 0.2002(4) 0.33623(15) 0.3984(4) 0.0480(11) Uani d . 1
O O2B -0.1357(3) 0.29980(10) 0.5232(3) 0.0551(8) Uani d . 1
I I3B -0.22515(3) 0.408833(11) 0.56081(3) 0.06011(11) Uani d . 1
N N5B 0.3001(4) 0.41635(15) 0.3659(4) 0.0703(12) Uani d . 1
O O51B 0.2877(4) 0.45952(13) 0.3771(5) 0.128(2) Uani d . 1
O O52B 0.4033(3) 0.39706(12) 0.3204(4) 0.0836(12) Uani d . 1
C C7B 0.1070(4) 0.25474(15) 0.4298(4) 0.0446(10) Uani d . 1
N N1B 0.0085(3) 0.22593(12) 0.4636(3) 0.0430(8) Uani d . 1
C C11B 0.0187(4) 0.17463(14) 0.4586(4) 0.0440(10) Uani d . 1
C C12B -0.0938(4) 0.14925(15) 0.5043(4) 0.0475(11) Uani d . 1
C C13B -0.0864(4) 0.09943(15) 0.5059(4) 0.0507(11) Uani d . 1
C C14B 0.0262(5) 0.07417(16) 0.4619(4) 0.0574(12) Uani d . 1
C C15B 0.1353(5) 0.10006(16) 0.4145(4) 0.0585(13) Uani d . 1
C C16B 0.1336(4) 0.14985(16) 0.4124(4) 0.0514(11) Uani d . 1
N N13B -0.2059(4) 0.07247(15) 0.5560(4) 0.0675(12) Uani d . 1
O O13B -0.3092(4) 0.09588(12) 0.5844(4) 0.0943(13) Uani d . 1
O O14B -0.1970(4) 0.02889(12) 0.5645(4) 0.0867(12) Uani d . 1
H H4A 0.7751 0.1906 0.2099 0.052 Uiso calc R 1
H H6A 0.5479 0.3091 0.2893 0.051 Uiso calc R 1
H H2A 0.9468 0.3595 0.1396 0.083 Uiso calc R 1
H H7A 0.6439 0.3904 0.2625 0.057 Uiso calc R 1
H H12A 0.6270 0.4660 0.2858 0.059 Uiso calc R 1
H H14A 0.8445 0.5902 0.2473 0.079 Uiso calc R 1
H H15A 1.0292 0.5473 0.1639 0.092 Uiso calc R 1
H H16A 1.0119 0.4650 0.1399 0.077 Uiso calc R 1
H H4B 0.0601 0.4402 0.4590 0.059 Uiso calc R 1
H H6B 0.2817 0.3229 0.3669 0.058 Uiso calc R 1
H H2B -0.1174 0.2712 0.5111 0.083 Uiso calc R 1
H H7B 0.1897 0.2418 0.3995 0.054 Uiso calc R 1
H H12B -0.1725 0.1654 0.5333 0.057 Uiso calc R 1
H H14B 0.0285 0.0405 0.4641 0.069 Uiso calc R 1
H H15B 0.2119 0.0836 0.3833 0.070 Uiso calc R 1
H H16B 0.2086 0.1669 0.3803 0.062 Uiso calc R 1

loop_
_atom_site_aniso_label
_atom_site_aniso_U_11
_atom_site_aniso_U_22
_atom_site_aniso_U_33
_atom_site_aniso_U_12
_atom_site_aniso_U_13
_atom_site_aniso_U_23
C1A 0.031(2) 0.045(2) 0.049(3) 0.0070(18) 0.0061(19) -0.003(2)
C2A 0.031(2) 0.050(3) 0.046(3) 0.0040(19) 0.0074(19) -0.002(2)
C3A 0.027(2) 0.046(2) 0.050(3) 0.0050(18) 0.0087(19) 0.000(2)
C4A 0.041(2) 0.046(2) 0.045(3) 0.008(2) 0.0071(19) -0.002(2)
C5A 0.032(2) 0.047(2) 0.047(3) -0.0023(18) 0.0067(19) -0.001(2)
C6A 0.029(2) 0.055(3) 0.044(3) 0.0048(18) 0.0054(19) -0.007(2)
O2A 0.0409(16) 0.0458(16) 0.082(2) 0.0023(14) 0.0223(16) 0.0047(18)
I3A 0.04261(16) 0.05769(18) 0.0606(2) 0.01476(14) 0.02029(14) 0.00158(16)
N5A 0.041(2) 0.063(3) 0.059(2) -0.0084(19) 0.0167(18) -0.012(2)
O51A 0.071(2) 0.047(2) 0.125(3) -0.0056(17) 0.042(2) 0.004(2)
O52A 0.0349(16) 0.074(2) 0.100(3) -0.0055(15) 0.0251(17) -0.0183(19)
C7A 0.040(2) 0.050(3) 0.052(3) 0.008(2) 0.007(2) -0.004(2)
N1A 0.038(2) 0.045(2) 0.062(2) 0.0051(16) 0.0080(17) 0.0005(19)
C11A 0.036(2) 0.042(2) 0.058(3) 0.0056(19) 0.009(2) -0.002(2)
C12A 0.038(2) 0.041(2) 0.071(3) 0.0013(19) 0.015(2) 0.005(2)
C13A 0.044(3) 0.042(3) 0.069(3) 0.005(2) 0.009(2) -0.005(2)
C14A 0.060(3) 0.044(3) 0.094(4) -0.006(2) 0.017(3) -0.008(3)
C15A 0.051(3) 0.060(3) 0.123(5) -0.015(2) 0.029(3) -0.008(3)
C16A 0.043(3) 0.062(3) 0.090(4) 0.002(2) 0.023(3) -0.001(3)
N13A 0.060(3) 0.045(2) 0.091(3) 0.009(2) 0.020(2) -0.005(2)
O13A 0.082(3) 0.055(2) 0.202(5) 0.0031(19) 0.083(3) -0.012(3)
O14A 0.084(3) 0.047(2) 0.120(3) 0.0045(18) 0.019(2) -0.025(2)
C1B 0.028(2) 0.047(2) 0.042(3) -0.0005(18) 0.0054(18) 0.000(2)
C2B 0.035(2) 0.049(2) 0.047(3) -0.0011(19) 0.0110(19) 0.001(2)
C3B 0.029(2) 0.058(3) 0.048(3) 0.0003(19) 0.0100(19) 0.002(2)
C4B 0.044(2) 0.046(2) 0.060(3) -0.001(2) 0.015(2) -0.004(2)
C5B 0.031(2) 0.051(3) 0.061(3) -0.0104(19) 0.018(2) -0.002(2)
C6B 0.033(2) 0.058(3) 0.055(3) -0.0046(19) 0.014(2) -0.005(2)
O2B 0.0374(16) 0.0538(17) 0.077(2) -0.0032(14) 0.0260(15) 0.0060(18)
I3B 0.04633(17) 0.0628(2) 0.0742(2) 0.00891(14) 0.02602(16) -0.00050(17)
N5B 0.046(2) 0.060(3) 0.107(4) -0.013(2) 0.027(2) 0.001(3)
O51B 0.101(3) 0.049(2) 0.246(6) -0.021(2) 0.097(4) -0.010(3)
O52B 0.0451(19) 0.081(2) 0.130(3) -0.0077(17) 0.045(2) 0.005(2)
C7B 0.036(2) 0.058(3) 0.041(3) 0.002(2) 0.0105(19) -0.004(2)
N1B 0.0344(18) 0.050(2) 0.046(2) -0.0031(16) 0.0094(16) 0.0010(18)
C11B 0.043(2) 0.045(2) 0.044(3) -0.0024(19) 0.008(2) -0.001(2)
C12B 0.037(2) 0.049(3) 0.058(3) -0.003(2) 0.011(2) -0.004(2)
C13B 0.044(2) 0.052(3) 0.057(3) -0.004(2) 0.014(2) -0.002(2)
C14B 0.055(3) 0.050(3) 0.070(3) 0.004(2) 0.017(3) 0.001(2)
C15B 0.051(3) 0.058(3) 0.068(3) 0.008(2) 0.016(2) -0.003(3)
C16B 0.040(2) 0.057(3) 0.059(3) 0.002(2) 0.019(2) 0.002(2)
N13B 0.059(3) 0.056(3) 0.091(3) -0.013(2) 0.027(2) -0.004(2)
O13B 0.058(2) 0.064(2) 0.167(4) -0.0051(18) 0.055(2) -0.003(2)
O14B 0.088(3) 0.045(2) 0.132(3) -0.0091(18) 0.046(2) 0.004(2)

loop_
_atom_type_symbol
_atom_type_description
_atom_type_scat_dispersion_real
_atom_type_scat_dispersion_imag
_atom_type_scat_source
C C 0.0033 0.0016 'International Tables Vol C Tables 4.2.6.8 and 6.1.1.4'
H H 0.0000 0.0000 'International Tables Vol C Tables 4.2.6.8 and 6.1.1.4'
I I -0.4742 1.8119 'International Tables Vol C Tables 4.2.6.8 and 6.1.1.4'
N N 0.0061 0.0033 'International Tables Vol C Tables 4.2.6.8 and 6.1.1.4'
O O 0.0106 0.0060 'International Tables Vol C Tables 4.2.6.8 and 6.1.1.4'

loop_
_geom_angle_atom_site_label_1
_geom_angle_atom_site_label_2
_geom_angle_atom_site_label_3
_geom_angle
_geom_angle_publ_flag
C6A C1A C2A 119.4(4) no
C6A C1A C7A 119.2(3) no
C2A C1A C7A 121.3(4) no
O2A C2A C3A 119.2(3) no
O2A C2A C1A 121.3(4) no
C3A C2A C1A 119.5(4) no
C4A C3A C2A 120.5(3) no
C4A C3A I3A 120.4(3) no
C2A C3A I3A 119.0(3) no
C3A C4A C5A 119.0(4) no
C3A C4A H4A 120.5 no
C5A C4A H4A 120.5 no
C6A C5A C4A 122.1(4) no
C6A C5A N5A 119.0(3) no
C4A C5A N5A 118.9(4) no
C5A C6A C1A 119.3(3) no
C5A C6A H6A 120.3 no
C1A C6A H6A 120.3 no
C2A O2A H2A 109.5 no
O51A N5A O52A 122.8(4) no
O51A N5A C5A 119.2(3) no
O52A N5A C5A 118.1(4) no
N1A C7A C1A 121.1(4) no
N1A C7A H7A 119.4 no
C1A C7A H7A 119.4 no
C7A N1A C11A 123.6(3) no
C16A C11A C12A 119.7(4) no
C16A C11A N1A 116.0(4) no
C12A C11A N1A 124.2(4) no
C13A C12A C11A 117.5(4) no
C13A C12A H12A 121.2 no
C11A C12A H12A 121.2 no
C12A C13A C14A 124.0(4) no
C12A C13A N13A 118.5(4) no
C14A C13A N13A 117.5(4) no
C13A C14A C15A 117.5(4) no
C13A C14A H14A 121.2 no
C15A C14A H14A 121.2 no
C16A C15A C14A 120.3(4) no
C16A C15A H15A 119.8 no
C14A C15A H15A 119.8 no
C15A C16A C11A 121.0(4) no
C15A C16A H16A 119.5 no
C11A C16A H16A 119.5 no
O13A N13A O14A 124.6(4) no
O13A N13A C13A 117.1(4) no
O14A N13A C13A 118.2(4) no
C6B C1B C2B 120.0(4) no
C6B C1B C7B 119.9(3) no
C2B C1B C7B 120.1(3) no
O2B C2B C3B 120.0(3) no
O2B C2B C1B 121.6(4) no
C3B C2B C1B 118.4(3) no
C4B C3B C2B 120.4(4) no
C4B C3B I3B 120.8(3) no
C2B C3B I3B 118.9(3) no
C3B C4B C5B 119.4(4) no
C3B C4B H4B 120.3 no
C5B C4B H4B 120.3 no
C6B C5B C4B 122.3(4) no
C6B C5B N5B 119.1(4) no
C4B C5B N5B 118.6(4) no
C5B C6B C1B 119.4(4) no
C5B C6B H6B 120.3 no
C1B C6B H6B 120.3 no
C2B O2B H2B 109.5 no
O51B N5B O52B 123.5(4) no
O51B N5B C5B 118.3(4) no
O52B N5B C5B 118.2(4) no
N1B C7B C1B 121.7(4) no
N1B C7B H7B 119.2 no
C1B C7B H7B 119.2 no
C7B N1B C11B 123.6(3) no
C12B C11B C16B 120.1(4) no
C12B C11B N1B 115.9(3) no
C16B C11B N1B 124.0(4) no
C13B C12B C11B 118.2(4) no
C13B C12B H12B 120.9 no
C11B C12B H12B 120.9 no
C14B C13B C12B 122.8(4) no
C14B C13B N13B 119.2(4) no
C12B C13B N13B 118.0(4) no
C15B C14B C13B 118.1(4) no
C15B C14B H14B 121.0 no
C13B C14B H14B 121.0 no
C14B C15B C16B 121.3(4) no
C14B C15B H15B 119.4 no
C16B C15B H15B 119.4 no
C15B C16B C11B 119.5(4) no
C15B C16B H16B 120.2 no
C11B C16B H16B 120.2 no
O14B N13B O13B 124.1(4) no
O14B N13B C13B 118.7(4) no
O13B N13B C13B 117.1(4) no

loop_
_geom_bond_atom_site_label_1
_geom_bond_atom_site_label_2
_geom_bond_distance
_geom_bond_publ_flag
C1A C2A 1.411(5) y
C2A C3A 1.406(5) y
C3A C4A 1.377(5) y
C4A C5A 1.387(5) y
C5A C6A 1.380(5) y
C6A C1A 1.394(5) y
C2A O2A 1.327(4) y
C5A N5A 1.457(5) y
N5A O51A 1.217(4) y
N5A O52A 1.229(4) y
C13A N13A 1.484(5) y
N13A O13A 1.198(5) y
N13A O14A 1.207(4) y
C1A C7A 1.450(5) no
C3A I3A 2.086(3) no
C4A H4A 0.93 no
C6A H6A 0.93 no
O2A H2A 0.82 no
C7A N1A 1.279(5) no
C7A H7A 0.93 no
N1A C11A 1.419(5) no
C11A C16A 1.377(6) no
C11A C12A 1.398(5) no
C12A C13A 1.359(5) no
C12A H12A 0.93 no
C13A C14A 1.377(6) no
C14A C15A 1.378(6) no
C14A H14A 0.93 no
C15A C16A 1.372(6) no
C15A H15A 0.93 no
C16A H16A 0.93 no
C1B C2B 1.419(5) y
C2B C3B 1.414(5) y
C3B C4B 1.368(5) y
C4B C5B 1.388(5) y
C5B C6B 1.359(5) y
C6B C1B 1.388(5) y
C2B O2B 1.311(4) y
C5B N5B 1.463(5) y
N5B O51B 1.204(4) y
N5B O52B 1.232(4) y
C13B N13B 1.475(5) y
N13B O13B 1.215(5) y
N13B O14B 1.208(4) y
C1B C7B 1.434(5) no
C3B I3B 2.090(4) no
C4B H4B 0.93 no
C6B H6B 0.93 no
O2B H2B 0.82 no
C7B N1B 1.286(5) no
C7B H7B 0.93 no
N1B C11B 1.420(5) no
C11B C12B 1.381(5) no
C11B C16B 1.393(5) no
C12B C13B 1.376(5) no
C12B H12B 0.93 no
C13B C14B 1.372(5) no
C14B C15B 1.372(6) no
C14B H14B 0.93 no
C15B C16B 1.374(6) no
C15B H15B 0.93 no
C16B H16B 0.93 no

loop_
_geom_hbond_atom_site_label_D
_geom_hbond_atom_site_label_H
_geom_hbond_atom_site_label_A
_geom_hbond_site_symmetry_A
_geom_hbond_distance_DH
_geom_hbond_distance_HA
_geom_hbond_distance_DA
_geom_hbond_angle_DHA
_geom_hbond_publ_flag
O2A H2A N1A . 0.82 1.85 2.580(4) 148 y
O2B H2B N1B . 0.82 1.81 2.549(4) 149 y
C7A H7A O52B . 0.93 2.37 3.263(5) 160 y
C7B H7B O52A . 0.93 2.36 3.254(5) 162 y
C14A H14A O51A 4_766 0.93 2.53 3.372(6) 151 y
C14B H14B O14B 3_556 0.93 2.51 3.279(6) 141 y
C16A H16A O13B 2_654 0.93 2.47 3.377(5) 166 y

loop_
_geom_torsion_atom_site_label_1
_geom_torsion_atom_site_label_2
_geom_torsion_atom_site_label_3
_geom_torsion_atom_site_label_4
_geom_torsion
_geom_torsion_publ_flag
C1A C7A N1A C11A -177.1(4) y
N1A C7A C1A C2A 0.4(7) y
C7A N1A C11A C12A -0.1(7) y
C4A C5A N5A O51A 8.2(6) y
C12A C13A N13A O13A -7.1(7) y
C6A C1A C2A O2A 179.3(4) ?
C7A C1A C2A O2A -1.8(7) ?
C6A C1A C2A C3A -1.2(6) ?
C7A C1A C2A C3A 177.7(4) ?
O2A C2A C3A C4A 179.4(4) ?
C1A C2A C3A C4A 0.0(6) ?
O2A C2A C3A I3A 1.9(6) ?
C1A C2A C3A I3A -177.6(3) ?
C2A C3A C4A C5A 1.6(6) ?
I3A C3A C4A C5A 179.1(3) ?
C3A C4A C5A C6A -2.0(6) ?
C3A C4A C5A N5A 177.9(4) ?
C4A C5A C6A C1A 0.8(6) ?
N5A C5A C6A C1A -179.2(4) ?
C2A C1A C6A C5A 0.9(6) ?
C7A C1A C6A C5A -178.1(4) ?
C6A C5A N5A O51A -171.8(4) ?
C6A C5A N5A O52A 8.9(6) ?
C4A C5A N5A O52A -171.1(4) ?
C6A C1A C7A N1A 179.3(4) ?
C7A N1A C11A C16A 177.5(4) ?
C16A C11A C12A C13A -0.1(7) ?
N1A C11A C12A C13A 177.4(4) ?
C11A C12A C13A C14A -0.7(7) ?
C11A C12A C13A N13A -179.6(4) ?
C12A C13A C14A C15A 0.8(8) ?
N13A C13A C14A C15A 179.7(5) ?
C13A C14A C15A C16A 0.0(8) ?
C14A C15A C16A C11A -0.8(9) ?
C12A C11A C16A C15A 0.9(8) ?
N1A C11A C16A C15A -176.9(5) ?
C14A C13A N13A O13A 173.9(5) ?
C12A C13A N13A O14A 175.7(5) ?
C14A C13A N13A O14A -3.3(7) ?
C1B C7B N1B C11B -179.4(4) y
N1B C7B C1B C2B 1.1(6) y
C7B N1B C11B C12B 176.9(4) y
C4B C5B N5B O51B 1.2(7) y
C12B C13B N13B O13B 5.5(7) y
C6B C1B C2B O2B 179.7(4) ?
C7B C1B C2B O2B -0.3(6) ?
C6B C1B C2B C3B -0.5(6) ?
C7B C1B C2B C3B 179.4(4) ?
O2B C2B C3B C4B -179.9(4) ?
C1B C2B C3B C4B 0.4(7) ?
O2B C2B C3B I3B -1.2(6) ?
C1B C2B C3B I3B 179.0(3) ?
C2B C3B C4B C5B 0.2(7) ?
I3B C3B C4B C5B -178.4(3) ?
C3B C4B C5B C6B -0.7(7) ?
C3B C4B C5B N5B -179.6(4) ?
C4B C5B C6B C1B 0.6(7) ?
N5B C5B C6B C1B 179.5(4) ?
C2B C1B C6B C5B 0.1(7) ?
C7B C1B C6B C5B -179.9(4) ?
C6B C5B N5B O51B -177.7(5) ?
C6B C5B N5B O52B 3.2(7) ?
C4B C5B N5B O52B -177.8(4) ?
C6B C1B C7B N1B -179.0(4) ?
C7B N1B C11B C16B -2.5(7) ?
C16B C11B C12B C13B 1.8(7) ?
N1B C11B C12B C13B -177.5(4) ?
C11B C12B C13B C14B -1.3(7) ?
C11B C12B C13B N13B 179.3(4) ?
C12B C13B C14B C15B -0.1(7) ?
N13B C13B C14B C15B 179.3(4) ?
C13B C14B C15B C16B 0.9(7) ?
C14B C15B C16B C11B -0.3(7) ?
C12B C11B C16B C15B -1.1(7) ?
N1B C11B C16B C15B 178.2(4) ?
C14B C13B N13B O14B 4.8(7) ?
C12B C13B N13B O14B -175.8(5) ?
C14B C13B N13B O13B -173.9(5) ?

loop_
_cod_related_entry_id
_cod_related_entry_database
_cod_related_entry_code
1 ChemSpider 24725739
